data_7019871
loop_
_publ_author_name
'Long, Li'
'Xiao, Zhiyin'
'Zampella, Giuseppe'
'Wei, Zhenhong'
'De Gioia, Luca'
'Liu, Xiaoming'

_publ_section_title
;
 The reactions of pyridinyl thioesters with triiron dodecacarbonyl: their
 novel diiron carbonyl complexes and mechanistic investigations.
;
_journal_issue 31
_journal_name_full 'Dalton transactions (Cambridge, England : 2003)'
_journal_page_first 9482
_journal_page_last 9492
_journal_paper_doi 10.1039/c2dt30798g
_journal_volume 41
_journal_year 2012
_chemical_formula_moiety 'C16 H10 Fe2 N2 O5 S'
_chemical_formula_sum 'C16 H10 Fe2 N2 O5 S'
_chemical_formula_weight 454.03
_chemical_name_systematic
;
?
;
_space_group_IT_number 2
_symmetry_cell_setting triclinic
_symmetry_space_group_name_Hall '-P 1'
_symmetry_space_group_name_H-M 'P -1'
_atom_sites_solution_hydrogens geom
_atom_sites_solution_primary direct
_atom_sites_solution_secondary difmap
_audit_creation_method SHELXL-97
_cell_angle_alpha 101.145(3)
_cell_angle_beta 102.516(3)
_cell_angle_gamma 107.424(2)
_cell_formula_units_Z 2
_cell_length_a 9.0510(19)
_cell_length_b 9.2243(19)
_cell_length_c 11.929(4)
_cell_measurement_reflns_used 6120
_cell_measurement_temperature 296(2)
_cell_measurement_theta_max 28.29
_cell_measurement_theta_min 2.41
_cell_volume 891.3(4)
_computing_cell_refinement 'SAINT, v6.0 (Bruker AXS, 2004)'
_computing_data_collection 'SMART, v6.0 (Bruker AXS, 2004)'
_computing_data_reduction 'SAINT, v6.0 (Bruker AXS, 2004)'
_computing_molecular_graphics 'ORTEP3 for Windows (Farrugia, 1997)'
_computing_publication_material 'SHELXL-97 (Sheldrick, 2008)'
_computing_structure_refinement 'SHELXL-97 (Sheldrick, 2008)'
_computing_structure_solution 'SHELXS-97 (Sheldrick, 2008)'
_diffrn_ambient_temperature 296(2)
_diffrn_measured_fraction_theta_full 0.966
_diffrn_measured_fraction_theta_max 0.966
_diffrn_measurement_device_type 'Bruker Apex-II CCD diffractometer'
_diffrn_measurement_method 'Thin slice \f & \w scans'
_diffrn_radiation_monochromator graphite
_diffrn_radiation_source 'fine-focus sealed tube'
_diffrn_radiation_type MoK\a
_diffrn_radiation_wavelength 0.71073
_diffrn_reflns_av_R_equivalents 0.0162
_diffrn_reflns_av_sigmaI/netI 0.0230
_diffrn_reflns_limit_h_max 12
_diffrn_reflns_limit_h_min -12
_diffrn_reflns_limit_k_max 12
_diffrn_reflns_limit_k_min -12
_diffrn_reflns_limit_l_max 14
_diffrn_reflns_limit_l_min -15
_diffrn_reflns_number 8239
_diffrn_reflns_theta_full 28.31
_diffrn_reflns_theta_max 28.31
_diffrn_reflns_theta_min 2.41
_exptl_absorpt_coefficient_mu 1.774
_exptl_absorpt_correction_T_max 0.642
_exptl_absorpt_correction_T_min 0.593
_exptl_absorpt_correction_type multi-scan
_exptl_absorpt_process_details 'SADABS, v2.10 (Sheldrick, G.M., 2003)'
_exptl_crystal_colour red
_exptl_crystal_density_diffrn 1.692
_exptl_crystal_density_method 'not measured'
_exptl_crystal_description block
_exptl_crystal_F_000 456
_exptl_crystal_size_max 0.30
_exptl_crystal_size_mid 0.28
_exptl_crystal_size_min 0.25
_refine_diff_density_max 0.346
_refine_diff_density_min -0.312
_refine_diff_density_rms 0.058
_refine_ls_extinction_method none
_refine_ls_goodness_of_fit_ref 0.999
_refine_ls_hydrogen_treatment constr
_refine_ls_matrix_type full
_refine_ls_number_parameters 235
_refine_ls_number_reflns 4442
_refine_ls_number_restraints 0
_refine_ls_restrained_S_all 0.999
_refine_ls_R_factor_all 0.0286
_refine_ls_R_factor_gt 0.0242
_refine_ls_shift/su_max 0.001
_refine_ls_shift/su_mean 0.000
_refine_ls_structure_factor_coef Fsqd
_refine_ls_weighting_details 'calc w=1/[\s^2^(Fo^2^)+(0.0387P)^2^+0.2254P] where P=(Fo^2^+2Fc^2^)/3'
_refine_ls_weighting_scheme calc
_refine_ls_wR_factor_gt 0.0638
_refine_ls_wR_factor_ref 0.0675
_reflns_number_gt 3817
_reflns_number_total 4442
_reflns_threshold_expression >2sigma(I)
_cod_data_source_file c2dt30798g.txt
_cod_data_source_block 4
_cod_depositor_comments
;
The following automatic conversions were performed:

'_exptl_absorpt_correction_type' value 'Multi-scan' changed to
'multi-scan' according to
/home/saulius/struct/CIF-dictionaries/cif_core.dic dictionary named
'cif_core.dic' version 2.4.1 from 2010-06-29.

Automatic conversion script
Id: cif_fix_values 1891 2012-01-12 08:04:46Z andrius 
;
_cod_original_sg_symbol_Hall -P1
_cod_original_sg_symbol_H-M P-1
_cod_original_formula_sum ' C16 H10 Fe2 N2 O5 S'
_cod_database_code 7019871

loop_
_symmetry_equiv_pos_as_xyz
'x, y, z'
'-x, -y, -z'

loop_
_atom_site_label
_atom_site_type_symbol
_atom_site_fract_x
_atom_site_fract_y
_atom_site_fract_z
_atom_site_U_iso_or_equiv
_atom_site_adp_type
_atom_site_occupancy
_atom_site_symmetry_multiplicity
_atom_site_calc_flag
_atom_site_refinement_flags
Fe1 Fe 0.60821(3) 0.71440(2) 0.740218(19) 0.03087(7) Uani 1 1 d .
Fe2 Fe 0.87931(2) 0.66802(2) 0.80401(2) 0.03401(7) Uani 1 1 d .
S1 S 0.69445(5) 0.56180(4) 0.62162(3) 0.03404(9) Uani 1 1 d .
N2 N 0.56896(15) 0.53797(14) 0.81296(11) 0.0312(2) Uani 1 1 d .
N1 N 0.67872(17) 0.87523(15) 0.65196(12) 0.0390(3) Uani 1 1 d .
C17 C 0.43199(19) 0.44421(19) 0.82661(15) 0.0384(3) Uani 1 1 d .
H17 H 0.3367 0.4638 0.8027 0.046 Uiso 1 1 calc R
O2 O 0.6764(2) 0.94855(16) 0.96673(13) 0.0611(4) Uani 1 1 d .
O5 O 1.0939(2) 0.92967(18) 0.74154(15) 0.0685(4) Uani 1 1 d .
C13 C 0.70938(18) 0.51304(17) 0.84531(14) 0.0329(3) Uani 1 1 d .
C8 C 0.7356(2) 0.84059(19) 0.55839(15) 0.0407(3) Uani 1 1 d .
C2 C 0.6527(2) 0.85724(19) 0.87942(15) 0.0405(3) Uani 1 1 d .
C14 C 0.7123(2) 0.3906(2) 0.89746(16) 0.0435(4) Uani 1 1 d .
H14 H 0.8090 0.3740 0.9227 0.052 Uiso 1 1 calc R
C7 C 0.7417(2) 0.6791(2) 0.52013(15) 0.0431(4) Uani 1 1 d .
H7A H 0.8493 0.6888 0.5142 0.052 Uiso 1 1 calc R
H7B H 0.6656 0.6245 0.4413 0.052 Uiso 1 1 calc R
O4 O 0.9854(2) 0.83192(19) 1.05868(13) 0.0685(4) Uani 1 1 d .
O1 O 0.26548(17) 0.6687(2) 0.64906(15) 0.0664(4) Uani 1 1 d .
C1 C 0.3990(2) 0.6854(2) 0.68102(16) 0.0421(4) Uani 1 1 d .
C5 C 1.0101(2) 0.8288(2) 0.76511(16) 0.0452(4) Uani 1 1 d .
O6 O 1.0650(2) 0.4568(2) 0.7914(2) 0.0836(6) Uani 1 1 d .
C12 C 0.6668(3) 1.0195(2) 0.68037(19) 0.0526(5) Uani 1 1 d .
H12 H 0.6264 1.0448 0.7439 0.063 Uiso 1 1 calc R
C4 C 0.9451(2) 0.7712(2) 0.95909(17) 0.0451(4) Uani 1 1 d .
C6 C 0.9967(2) 0.5430(2) 0.79642(19) 0.0507(4) Uani 1 1 d .
C16 C 0.4296(2) 0.3201(2) 0.87506(17) 0.0461(4) Uani 1 1 d .
H16 H 0.3337 0.2551 0.8828 0.055 Uiso 1 1 calc R
C10 C 0.7715(3) 1.0952(3) 0.5264(2) 0.0692(6) Uani 1 1 d .
H10 H 0.8040 1.1691 0.4852 0.083 Uiso 1 1 calc R
C9 C 0.7830(3) 0.9490(2) 0.49464(19) 0.0570(5) Uani 1 1 d .
H9 H 0.8222 0.9223 0.4307 0.068 Uiso 1 1 calc R
C15 C 0.5721(3) 0.2939(2) 0.91191(18) 0.0495(4) Uani 1 1 d .
H15 H 0.5741 0.2119 0.9462 0.059 Uiso 1 1 calc R
C11 C 0.7113(3) 1.1308(2) 0.6204(2) 0.0661(6) Uani 1 1 d .
H11 H 0.7008 1.2286 0.6430 0.079 Uiso 1 1 calc R

loop_
_atom_site_aniso_label
_atom_site_aniso_U_11
_atom_site_aniso_U_22
_atom_site_aniso_U_33
_atom_site_aniso_U_23
_atom_site_aniso_U_13
_atom_site_aniso_U_12
Fe1 0.03497(12) 0.02950(11) 0.03472(12) 0.01477(8) 0.01516(9) 0.01349(9)
Fe2 0.02898(11) 0.03591(12) 0.03900(13) 0.01512(9) 0.01285(9) 0.00912(9)
S1 0.03766(19) 0.03169(17) 0.03455(19) 0.01082(14) 0.01515(15) 0.01059(14)
N2 0.0327(6) 0.0310(6) 0.0347(6) 0.0144(5) 0.0142(5) 0.0116(5)
N1 0.0463(7) 0.0334(6) 0.0403(7) 0.0174(5) 0.0141(6) 0.0128(5)
C17 0.0342(7) 0.0423(8) 0.0434(9) 0.0178(7) 0.0185(7) 0.0114(6)
O2 0.0898(11) 0.0474(7) 0.0482(8) 0.0091(6) 0.0295(8) 0.0236(7)
O5 0.0645(9) 0.0602(8) 0.0693(10) 0.0259(7) 0.0273(8) -0.0043(7)
C13 0.0339(7) 0.0331(7) 0.0351(7) 0.0130(6) 0.0132(6) 0.0124(6)
C8 0.0416(8) 0.0428(8) 0.0369(8) 0.0189(7) 0.0112(7) 0.0091(7)
C2 0.0510(9) 0.0367(7) 0.0419(9) 0.0188(7) 0.0201(7) 0.0172(7)
C14 0.0488(9) 0.0461(9) 0.0515(10) 0.0266(8) 0.0222(8) 0.0256(8)
C7 0.0506(9) 0.0451(8) 0.0360(8) 0.0155(7) 0.0202(7) 0.0123(7)
O4 0.0752(10) 0.0702(9) 0.0434(8) 0.0086(7) 0.0100(7) 0.0122(8)
O1 0.0471(8) 0.0876(11) 0.0858(11) 0.0476(9) 0.0235(7) 0.0363(8)
C1 0.0469(9) 0.0447(8) 0.0489(9) 0.0263(7) 0.0201(8) 0.0237(7)
C5 0.0393(8) 0.0467(9) 0.0441(9) 0.0139(7) 0.0139(7) 0.0056(7)
O6 0.0575(9) 0.0838(11) 0.1389(17) 0.0460(11) 0.0445(10) 0.0455(9)
C12 0.0713(13) 0.0398(9) 0.0564(11) 0.0232(8) 0.0222(10) 0.0246(9)
C4 0.0400(8) 0.0436(8) 0.0480(10) 0.0166(7) 0.0115(7) 0.0084(7)
C6 0.0348(8) 0.0581(10) 0.0673(12) 0.0268(9) 0.0217(8) 0.0171(8)
C16 0.0500(9) 0.0412(8) 0.0531(10) 0.0217(7) 0.0279(8) 0.0101(7)
C10 0.0805(15) 0.0602(12) 0.0776(15) 0.0498(12) 0.0263(12) 0.0184(11)
C9 0.0636(12) 0.0636(12) 0.0526(11) 0.0361(10) 0.0242(9) 0.0170(10)
C15 0.0681(12) 0.0405(8) 0.0587(11) 0.0303(8) 0.0345(10) 0.0241(8)
C11 0.0853(16) 0.0420(10) 0.0778(15) 0.0337(10) 0.0219(13) 0.0230(10)

loop_
_atom_type_symbol
_atom_type_description
_atom_type_scat_dispersion_real
_atom_type_scat_dispersion_imag
_atom_type_scat_source
C C 0.0033 0.0016 'International Tables Vol C Tables 4.2.6.8 and 6.1.1.4'
H H 0.0000 0.0000 'International Tables Vol C Tables 4.2.6.8 and 6.1.1.4'
N N 0.0061 0.0033 'International Tables Vol C Tables 4.2.6.8 and 6.1.1.4'
O O 0.0106 0.0060 'International Tables Vol C Tables 4.2.6.8 and 6.1.1.4'
S S 0.1246 0.1234 'International Tables Vol C Tables 4.2.6.8 and 6.1.1.4'
Fe Fe 0.3463 0.8444 'International Tables Vol C Tables 4.2.6.8 and 6.1.1.4'

loop_
_geom_angle_atom_site_label_1
_geom_angle_atom_site_label_2
_geom_angle_atom_site_label_3
_geom_angle
C1 Fe1 C2 98.98(8)
C1 Fe1 N2 95.41(6)
C2 Fe1 N2 92.55(6)
C1 Fe1 N1 92.48(7)
C2 Fe1 N1 94.99(7)
N2 Fe1 N1 168.11(6)
C1 Fe1 S1 113.12(6)
C2 Fe1 S1 147.83(6)
N2 Fe1 S1 82.76(4)
N1 Fe1 S1 85.97(5)
C1 Fe1 Fe2 163.40(6)
C2 Fe1 Fe2 92.89(6)
N2 Fe1 Fe2 72.37(4)
N1 Fe1 Fe2 98.03(4)
S1 Fe1 Fe2 55.295(17)
C4 Fe2 C6 102.96(9)
C4 Fe2 C5 93.62(8)
C6 Fe2 C5 97.48(9)
C4 Fe2 C13 85.11(7)
C6 Fe2 C13 92.66(7)
C5 Fe2 C13 169.80(8)
C4 Fe2 S1 153.16(6)
C6 Fe2 S1 100.69(7)
C5 Fe2 S1 95.73(6)
C13 Fe2 S1 81.28(5)
C4 Fe2 Fe1 99.55(6)
C6 Fe2 Fe1 150.75(7)
C5 Fe2 Fe1 99.50(6)
C13 Fe2 Fe1 70.81(5)
S1 Fe2 Fe1 54.085(14)
C7 S1 Fe1 100.78(6)
C7 S1 Fe2 111.73(6)
Fe1 S1 Fe2 70.62(2)
C17 N2 C13 121.22(13)
C17 N2 Fe1 131.00(11)
C13 N2 Fe1 107.67(9)
C8 N1 C12 117.09(15)
C8 N1 Fe1 120.77(11)
C12 N1 Fe1 122.11(12)
N2 C17 C16 121.58(16)
N2 C17 H17 119.2
C16 C17 H17 119.2
N2 C13 C14 118.74(14)
N2 C13 Fe2 109.14(10)
C14 C13 Fe2 132.12(12)
N1 C8 C9 121.91(17)
N1 C8 C7 118.57(13)
C9 C8 C7 119.48(17)
O2 C2 Fe1 177.87(17)
C15 C14 C13 120.36(16)
C15 C14 H14 119.8
C13 C14 H14 119.8
C8 C7 S1 113.09(12)
C8 C7 H7A 109.0
S1 C7 H7A 109.0
C8 C7 H7B 109.0
S1 C7 H7B 109.0
H7A C7 H7B 107.8
O1 C1 Fe1 176.57(17)
O5 C5 Fe2 179.16(19)
N1 C12 C11 123.5(2)
N1 C12 H12 118.3
C11 C12 H12 118.3
O4 C4 Fe2 177.58(17)
O6 C6 Fe2 176.52(17)
C17 C16 C15 118.64(15)
C17 C16 H16 120.7
C15 C16 H16 120.7
C9 C10 C11 118.86(18)
C9 C10 H10 120.6
C11 C10 H10 120.6
C10 C9 C8 119.7(2)
C10 C9 H9 120.1
C8 C9 H9 120.1
C16 C15 C14 119.42(15)
C16 C15 H15 120.3
C14 C15 H15 120.3
C12 C11 C10 119.0(2)
C12 C11 H11 120.5
C10 C11 H11 120.5

loop_
_geom_bond_atom_site_label_1
_geom_bond_atom_site_label_2
_geom_bond_distance
Fe1 C1 1.7887(19)
Fe1 C2 1.7895(18)
Fe1 N2 1.9649(12)
Fe1 N1 2.0112(13)
Fe1 S1 2.2269(5)
Fe1 Fe2 2.5938(6)
Fe2 C4 1.785(2)
Fe2 C6 1.790(2)
Fe2 C5 1.8080(17)
Fe2 C13 1.9839(15)
Fe2 S1 2.2604(7)
S1 C7 1.8094(16)
N2 C17 1.3457(19)
N2 C13 1.347(2)
N1 C8 1.350(2)
N1 C12 1.351(2)
C17 C16 1.376(2)
C17 H17 0.9300
O2 C2 1.138(2)
O5 C5 1.136(2)
C13 C14 1.394(2)
C8 C9 1.393(2)
C8 C7 1.492(2)
C14 C15 1.383(2)
C14 H14 0.9300
C7 H7A 0.9700
C7 H7B 0.9700
O4 C4 1.136(2)
O1 C1 1.138(2)
O6 C6 1.144(2)
C12 C11 1.374(3)
C12 H12 0.9300
C16 C15 1.378(3)
C16 H16 0.9300
C10 C9 1.369(3)
C10 C11 1.375(4)
C10 H10 0.9300
C9 H9 0.9300
C15 H15 0.9300
C11 H11 0.9300
